data_8105638
loop_
_publ_author_name
'He, Kang'
'Fan, Lin-Lin'
'Wu, Tian-Tai'
'Xu, Hong'
'Zhang, Qi-Long'
'Zou, Juan'

_publ_section_title
;
 Crystal structure of
 (4S,4aS,6aR,6bR,12aS,12bR,14aS,14bR)-3,3,6a,6b,9,9,12a-heptamethyloctadecahydro-1H,3H-4,14b-ethanophenanthro[1,2-h]isochromene,
 C30H50O
;
_journal_issue 2
_journal_name_full 'Zeitschrift f\"ur Kristallographie - New Crystal Structures'
_journal_page_first 341
_journal_page_last 342
_journal_paper_doi 10.1515/ncrs-2018-0404
_journal_volume 234
_journal_year 2019
_chemical_absolute_configuration unk
_chemical_formula_moiety 'C30 H50 O'
_chemical_formula_sum 'C30 H50 O'
_chemical_formula_weight 426.70
_space_group_crystal_system orthorhombic
_space_group_IT_number 19
_space_group_name_Hall 'P 2ac 2ab'
_space_group_name_H-M_alt 'P 21 21 21'
_atom_sites_solution_hydrogens geom
_cell_angle_alpha 90
_cell_angle_beta 90
_cell_angle_gamma 90
_cell_formula_units_Z 4
_cell_length_a 6.7397(7)
_cell_length_b 12.0404(12)
_cell_length_c 30.864(3)
_cell_measurement_reflns_used 2000
_cell_measurement_temperature 293(2)
_cell_measurement_theta_max 26.6110
_cell_measurement_theta_min 2.9770
_cell_volume 2504.6(4)
_computing_cell_refinement 'SAINT (Brucker, 2012)[1]'
_computing_data_collection 'APEX2 (Brucker, 2012)[1]'
_computing_data_reduction 'SAINT (Brucker, 2012)[1]'
_computing_molecular_graphics 'Diamond 4.0 [4]'
_computing_publication_material 'SHELXL-2014/7 [3]'
_computing_structure_refinement 'SHELXL-2014/7 (Sheldrick, 2014)'
_computing_structure_solution 'SHELXT  [2]'
_diffrn_ambient_temperature 293(2)
_diffrn_measured_fraction_theta_full 1.000
_diffrn_measured_fraction_theta_max 1.000
_diffrn_measurement_device_type 'Bruker APEX-II CCD'
_diffrn_measurement_method '\f and \w scans'
_diffrn_radiation_type MoK\a
_diffrn_radiation_wavelength 0.71073
_diffrn_reflns_av_R_equivalents 0.0669
_diffrn_reflns_av_unetI/netI 0.0519
_diffrn_reflns_Laue_measured_fraction_full 1.000
_diffrn_reflns_Laue_measured_fraction_max 1.000
_diffrn_reflns_limit_h_max 8
_diffrn_reflns_limit_h_min -8
_diffrn_reflns_limit_k_max 14
_diffrn_reflns_limit_k_min -14
_diffrn_reflns_limit_l_max 36
_diffrn_reflns_limit_l_min -36
_diffrn_reflns_number 23641
_diffrn_reflns_point_group_measured_fraction_full 1.000
_diffrn_reflns_point_group_measured_fraction_max 1.000
_diffrn_reflns_theta_full 24.992
_diffrn_reflns_theta_max 24.992
_diffrn_reflns_theta_min 1.815
_diffrn_source 'fine-focus sealed tube'
_exptl_absorpt_coefficient_mu 0.065
_exptl_absorpt_correction_T_max 0.6314
_exptl_absorpt_correction_T_min 0.6045
_exptl_absorpt_correction_type multi-scan
_exptl_absorpt_process_details (Bruker,2012)
_exptl_crystal_colour colourless
_exptl_crystal_density_diffrn 1.132
_exptl_crystal_density_method 'not measured'
_exptl_crystal_description block
_exptl_crystal_F_000 952
_exptl_crystal_size_max 0.230
_exptl_crystal_size_mid 0.220
_exptl_crystal_size_min 0.210
_refine_diff_density_max 0.175
_refine_diff_density_min -0.224
_refine_diff_density_rms 0.044
_refine_ls_abs_structure_details
;
 Flack x determined using 1055 quotients [(I+)-(I-)]/[(I+)+(I-)]
 (Parsons, Flack and Wagner, Acta Cryst. B69 (2013) 249-259).
;
_refine_ls_abs_structure_Flack -0.8(10)
_refine_ls_extinction_coef .
_refine_ls_extinction_method none
_refine_ls_goodness_of_fit_ref 1.043
_refine_ls_hydrogen_treatment constr
_refine_ls_matrix_type full
_refine_ls_number_parameters 282
_refine_ls_number_reflns 4411
_refine_ls_number_restraints 0
_refine_ls_restrained_S_all 1.043
_refine_ls_R_factor_all 0.0844
_refine_ls_R_factor_gt 0.0555
_refine_ls_shift/su_max 0.000
_refine_ls_shift/su_mean 0.000
_refine_ls_structure_factor_coef Fsqd
_refine_ls_weighting_details 'w=1/[\s^2^(Fo^2^)+(0.0579P)^2^+0.3235P] where P=(Fo^2^+2Fc^2^)/3'
_refine_ls_weighting_scheme calc
_refine_ls_wR_factor_gt 0.1131
_refine_ls_wR_factor_ref 0.1234
_reflns_Friedel_coverage 0.725
_reflns_Friedel_fraction_full 1.000
_reflns_Friedel_fraction_max 1.000
_reflns_number_gt 3217
_reflns_number_total 4411
_reflns_threshold_expression 'I > 2\s(I)'
_cod_data_source_file suppl_ncrs-2018-0404_suppl.cif
_cod_data_source_block shelx
_cod_database_code 8105638
_shelx_space_group_comment
;
The symmetry employed for this shelxl refinement is uniquely defined
by the following loop, which should always be used as a source of
symmetry information in preference to the above space-group names.
They are only intended as comments.
;
_shelx_estimated_absorpt_t_min 0.985
_shelx_estimated_absorpt_t_max 0.986

loop_
_space_group_symop_operation_xyz
'x, y, z'
'-x+1/2, -y, z+1/2'
'x+1/2, -y+1/2, -z'
'-x, y+1/2, -z+1/2'

loop_
_atom_site_label
_atom_site_type_symbol
_atom_site_fract_x
_atom_site_fract_y
_atom_site_fract_z
_atom_site_U_iso_or_equiv
_atom_site_adp_type
_atom_site_occupancy
_atom_site_site_symmetry_order
_atom_site_calc_flag
_atom_site_refinement_flags_posn
_atom_site_refinement_flags_adp
_atom_site_refinement_flags_occupancy
_atom_site_disorder_assembly
_atom_site_disorder_group
C1 C 0.1816(6) -0.0134(3) 0.23814(11) 0.0425(9) Uani 1 1 d . . . . .
H1A H 0.2603 0.0338 0.2569 0.051 Uiso 1 1 calc R U . . .
H1B H 0.0597 0.0258 0.2314 0.051 Uiso 1 1 calc R U . . .
C2 C 0.1306(6) -0.1197(3) 0.26236(12) 0.0502(10) Uani 1 1 d . . . . .
H2A H 0.2522 -0.1553 0.2719 0.060 Uiso 1 1 calc R U . . .
H2B H 0.0535 -0.1013 0.2879 0.060 Uiso 1 1 calc R U . . .
C3 C 0.0136(6) -0.2000(3) 0.23435(12) 0.0489(10) Uani 1 1 d . . . . .
H3A H -0.1160 -0.1683 0.2286 0.059 Uiso 1 1 calc R U . . .
H3B H -0.0063 -0.2684 0.2504 0.059 Uiso 1 1 calc R U . . .
C4 C 0.1138(6) -0.2279(3) 0.19088(12) 0.0414(9) Uani 1 1 d . . . . .
C5 C 0.1778(5) -0.1186(3) 0.16841(10) 0.0367(8) Uani 1 1 d . . . . .
H5 H 0.0526 -0.0805 0.1621 0.044 Uiso 1 1 calc R U . . .
C6 C 0.2730(6) -0.1346(3) 0.12427(11) 0.0447(10) Uani 1 1 d . . . . .
H6A H 0.2012 -0.1913 0.1084 0.054 Uiso 1 1 calc R U . . .
H6B H 0.4086 -0.1598 0.1280 0.054 Uiso 1 1 calc R U . . .
C7 C 0.2720(7) -0.0266(3) 0.09826(11) 0.0454(10) Uani 1 1 d . . . . .
H7A H 0.1356 -0.0058 0.0923 0.055 Uiso 1 1 calc R U . . .
H7B H 0.3370 -0.0395 0.0707 0.055 Uiso 1 1 calc R U . . .
C8 C 0.3760(5) 0.0710(3) 0.12135(10) 0.0333(8) Uani 1 1 d . . . . .
C9 C 0.3030(5) 0.0774(3) 0.16943(10) 0.0333(8) Uani 1 1 d . . . . .
H9 H 0.1636 0.0998 0.1672 0.040 Uiso 1 1 calc R U . . .
C10 C 0.2972(5) -0.0337(3) 0.19571(11) 0.0341(8) Uani 1 1 d . . . . .
C11 C 0.4038(6) 0.1744(3) 0.19300(11) 0.0391(9) Uani 1 1 d . . . . .
H11A H 0.3502 0.1800 0.2221 0.047 Uiso 1 1 calc R U . . .
H11B H 0.5447 0.1592 0.1954 0.047 Uiso 1 1 calc R U . . .
C12 C 0.3748(6) 0.2847(3) 0.16975(10) 0.0383(9) Uani 1 1 d . . . . .
H12A H 0.4502 0.3419 0.1845 0.046 Uiso 1 1 calc R U . . .
H12B H 0.2357 0.3053 0.1708 0.046 Uiso 1 1 calc R U . . .
C13 C 0.4416(5) 0.2783(3) 0.12259(10) 0.0319(8) Uani 1 1 d . . . . .
H13 H 0.5783 0.2508 0.1240 0.038 Uiso 1 1 calc R U . . .
C14 C 0.3254(5) 0.1855(3) 0.09816(10) 0.0324(8) Uani 1 1 d . . . . .
C15 C 0.3921(6) 0.1839(3) 0.05014(10) 0.0424(9) Uani 1 1 d . . . . .
H15A H 0.5270 0.1561 0.0487 0.051 Uiso 1 1 calc R U . . .
H15B H 0.3081 0.1326 0.0343 0.051 Uiso 1 1 calc R U . . .
C16 C 0.3838(6) 0.2973(3) 0.02800(11) 0.0435(9) Uani 1 1 d . . . . .
H16A H 0.4274 0.2908 -0.0018 0.052 Uiso 1 1 calc R U . . .
H16B H 0.2487 0.3252 0.0281 0.052 Uiso 1 1 calc R U . . .
C17 C 0.5183(5) 0.3763(3) 0.05247(10) 0.0372(9) Uani 1 1 d . . . . .
H17 H 0.6476 0.3392 0.0535 0.045 Uiso 1 1 calc R U . . .
C18 C 0.4580(5) 0.3922(3) 0.09980(10) 0.0333(8) Uani 1 1 d . . . . .
C19 C 0.6318(6) 0.4631(3) 0.11673(12) 0.0479(10) Uani 1 1 d . . . . .
H19A H 0.7350 0.4163 0.1288 0.057 Uiso 1 1 calc R U . . .
H19B H 0.5867 0.5143 0.1389 0.057 Uiso 1 1 calc R U . . .
C20 C 0.5641(5) 0.4972(3) 0.03979(12) 0.0423(9) Uani 1 1 d . . . . .
H20 H 0.6309 0.5004 0.0116 0.051 Uiso 1 1 calc R U . . .
C21 C 0.7093(6) 0.5268(3) 0.07681(13) 0.0557(11) Uani 1 1 d . . . . .
H21A H 0.8431 0.5037 0.0696 0.067 Uiso 1 1 calc R U . . .
H21B H 0.7092 0.6062 0.0822 0.067 Uiso 1 1 calc R U . . .
C22 C 0.3825(6) 0.5732(3) 0.04048(11) 0.0451(10) Uani 1 1 d . . . . .
C23 C -0.0407(7) -0.2878(3) 0.16285(14) 0.0613(12) Uani 1 1 d . . . . .
H23A H 0.0170 -0.3065 0.1354 0.092 Uiso 1 1 calc R U . . .
H23B H -0.0831 -0.3544 0.1772 0.092 Uiso 1 1 calc R U . . .
H23C H -0.1529 -0.2400 0.1584 0.092 Uiso 1 1 calc R U . . .
C24 C 0.2850(7) -0.3109(3) 0.19798(14) 0.0588(12) Uani 1 1 d . . . . .
H24A H 0.3859 -0.2768 0.2155 0.088 Uiso 1 1 calc R U . . .
H24B H 0.2355 -0.3758 0.2124 0.088 Uiso 1 1 calc R U . . .
H24C H 0.3403 -0.3316 0.1705 0.088 Uiso 1 1 calc R U . . .
C25 C 0.5067(6) -0.0729(3) 0.20848(12) 0.0480(10) Uani 1 1 d . . . . .
H25A H 0.5866 -0.0097 0.2160 0.072 Uiso 1 1 calc R U . . .
H25B H 0.5662 -0.1113 0.1845 0.072 Uiso 1 1 calc R U . . .
H25C H 0.4980 -0.1220 0.2329 0.072 Uiso 1 1 calc R U . . .
C26 C 0.6023(6) 0.0458(3) 0.11913(12) 0.0478(10) Uani 1 1 d . . . . .
H26A H 0.6236 -0.0327 0.1223 0.072 Uiso 1 1 calc R U . . .
H26B H 0.6693 0.0845 0.1421 0.072 Uiso 1 1 calc R U . . .
H26C H 0.6537 0.0699 0.0917 0.072 Uiso 1 1 calc R U . . .
C27 C 0.0992(5) 0.2068(3) 0.09865(11) 0.0408(9) Uani 1 1 d . . . . .
H27A H 0.0528 0.2083 0.1281 0.061 Uiso 1 1 calc R U . . .
H27B H 0.0714 0.2768 0.0850 0.061 Uiso 1 1 calc R U . . .
H27C H 0.0328 0.1484 0.0832 0.061 Uiso 1 1 calc R U . . .
C28 C 0.2705(6) 0.4638(3) 0.10118(12) 0.0388(9) Uani 1 1 d . . . . .
H28A H 0.1661 0.4269 0.0850 0.047 Uiso 1 1 calc R U . . .
H28B H 0.2267 0.4707 0.1310 0.047 Uiso 1 1 calc R U . . .
C29 C 0.2245(7) 0.5441(3) 0.00659(13) 0.0632(13) Uani 1 1 d . . . . .
H29A H 0.2830 0.5452 -0.0218 0.095 Uiso 1 1 calc R U . . .
H29B H 0.1726 0.4713 0.0124 0.095 Uiso 1 1 calc R U . . .
H29C H 0.1189 0.5975 0.0079 0.095 Uiso 1 1 calc R U . . .
C30 C 0.4400(7) 0.6939(3) 0.03282(13) 0.0614(12) Uani 1 1 d . . . . .
H30A H 0.4967 0.7015 0.0044 0.092 Uiso 1 1 calc R U . . .
H30B H 0.3242 0.7400 0.0350 0.092 Uiso 1 1 calc R U . . .
H30C H 0.5355 0.7164 0.0542 0.092 Uiso 1 1 calc R U . . .
O1 O 0.3003(4) 0.5723(2) 0.08356(8) 0.0464(7) Uani 1 1 d . . . . .

loop_
_atom_site_aniso_label
_atom_site_aniso_U_11
_atom_site_aniso_U_22
_atom_site_aniso_U_33
_atom_site_aniso_U_23
_atom_site_aniso_U_13
_atom_site_aniso_U_12
C1 0.051(2) 0.042(2) 0.0351(19) -0.0008(17) 0.0021(18) -0.0008(19)
C2 0.059(3) 0.051(2) 0.041(2) 0.0056(19) 0.009(2) 0.003(2)
C3 0.048(2) 0.045(2) 0.053(2) 0.008(2) 0.006(2) -0.001(2)
C4 0.044(2) 0.033(2) 0.048(2) 0.0000(17) -0.001(2) 0.0002(19)
C5 0.034(2) 0.039(2) 0.0368(19) 0.0006(17) -0.0044(17) 0.0033(17)
C6 0.064(3) 0.0310(19) 0.039(2) -0.0059(17) 0.001(2) 0.000(2)
C7 0.066(3) 0.039(2) 0.0319(18) -0.0068(17) 0.0021(19) -0.004(2)
C8 0.0339(19) 0.0347(18) 0.0313(17) -0.0009(16) 0.0030(17) 0.0030(17)
C9 0.0304(19) 0.0366(19) 0.0330(18) -0.0040(16) -0.0030(16) 0.0027(17)
C10 0.033(2) 0.0355(19) 0.0340(18) -0.0006(15) -0.0005(17) 0.0033(17)
C11 0.043(2) 0.044(2) 0.0301(17) -0.0012(17) -0.0019(17) -0.0047(19)
C12 0.044(2) 0.036(2) 0.0346(18) -0.0079(16) -0.0045(17) -0.0057(18)
C13 0.0296(19) 0.0335(19) 0.0325(17) -0.0042(15) -0.0003(16) 0.0019(15)
C14 0.033(2) 0.0349(19) 0.0288(17) -0.0073(16) -0.0004(16) -0.0004(16)
C15 0.062(3) 0.033(2) 0.0317(19) -0.0059(16) 0.0052(18) -0.002(2)
C16 0.058(2) 0.043(2) 0.0303(18) -0.0027(16) 0.0065(18) 0.001(2)
C17 0.036(2) 0.037(2) 0.039(2) -0.0009(17) 0.0055(17) 0.0035(18)
C18 0.032(2) 0.033(2) 0.0344(18) -0.0035(16) -0.0022(16) -0.0026(16)
C19 0.043(2) 0.048(2) 0.053(2) 0.0005(19) -0.009(2) -0.0083(19)
C20 0.039(2) 0.046(2) 0.042(2) -0.0013(18) 0.0090(18) -0.0029(19)
C21 0.042(2) 0.055(3) 0.071(3) 0.004(2) 0.000(2) -0.012(2)
C22 0.054(2) 0.042(2) 0.039(2) 0.0020(18) 0.000(2) -0.003(2)
C23 0.067(3) 0.048(3) 0.069(3) 0.002(2) -0.006(2) -0.010(2)
C24 0.070(3) 0.042(2) 0.065(3) 0.009(2) -0.003(2) 0.008(2)
C25 0.043(2) 0.050(2) 0.051(2) 0.0082(19) -0.0072(19) 0.002(2)
C26 0.048(2) 0.045(2) 0.050(2) 0.0060(19) 0.014(2) 0.009(2)
C27 0.036(2) 0.041(2) 0.046(2) 0.0056(17) -0.0077(18) -0.0073(18)
C28 0.043(2) 0.034(2) 0.0398(19) -0.0023(16) 0.0065(18) -0.0002(17)
C29 0.074(3) 0.055(3) 0.061(3) 0.009(2) -0.014(2) 0.006(2)
C30 0.082(3) 0.042(2) 0.061(3) 0.004(2) 0.006(2) -0.005(2)
O1 0.0563(17) 0.0351(13) 0.0477(15) 0.0005(12) 0.0126(13) 0.0054(13)

loop_
_atom_type_symbol
_atom_type_description
_atom_type_scat_dispersion_real
_atom_type_scat_dispersion_imag
_atom_type_scat_source
C C 0.0033 0.0016 'International Tables Vol C Tables 4.2.6.8 and 6.1.1.4'
H H 0.0000 0.0000 'International Tables Vol C Tables 4.2.6.8 and 6.1.1.4'
O O 0.0106 0.0060 'International Tables Vol C Tables 4.2.6.8 and 6.1.1.4'

loop_
_geom_angle_atom_site_label_1
_geom_angle_atom_site_label_2
_geom_angle_atom_site_label_3
_geom_angle
_geom_angle_site_symmetry_1
_geom_angle_site_symmetry_3
C2 C1 C10 113.4(3) . .
C2 C1 H1A 108.9 . .
C10 C1 H1A 108.9 . .
C2 C1 H1B 108.9 . .
C10 C1 H1B 108.9 . .
H1A C1 H1B 107.7 . .
C3 C2 C1 111.9(3) . .
C3 C2 H2A 109.2 . .
C1 C2 H2A 109.2 . .
C3 C2 H2B 109.2 . .
C1 C2 H2B 109.2 . .
H2A C2 H2B 107.9 . .
C2 C3 C4 114.1(3) . .
C2 C3 H3A 108.7 . .
C4 C3 H3A 108.7 . .
C2 C3 H3B 108.7 . .
C4 C3 H3B 108.7 . .
H3A C3 H3B 107.6 . .
C23 C4 C3 107.2(3) . .
C23 C4 C24 106.5(3) . .
C3 C4 C24 110.2(3) . .
C23 C4 C5 109.6(3) . .
C3 C4 C5 109.1(3) . .
C24 C4 C5 113.9(3) . .
C6 C5 C4 114.3(3) . .
C6 C5 C10 110.6(3) . .
C4 C5 C10 117.5(3) . .
C6 C5 H5 104.2 . .
C4 C5 H5 104.2 . .
C10 C5 H5 104.2 . .
C5 C6 C7 111.2(3) . .
C5 C6 H6A 109.4 . .
C7 C6 H6A 109.4 . .
C5 C6 H6B 109.4 . .
C7 C6 H6B 109.4 . .
H6A C6 H6B 108.0 . .
C6 C7 C8 113.8(3) . .
C6 C7 H7A 108.8 . .
C8 C7 H7A 108.8 . .
C6 C7 H7B 108.8 . .
C8 C7 H7B 108.8 . .
H7A C7 H7B 107.7 . .
C7 C8 C26 106.1(3) . .
C7 C8 C9 109.4(3) . .
C26 C8 C9 111.0(3) . .
C7 C8 C14 110.8(3) . .
C26 C8 C14 111.1(3) . .
C9 C8 C14 108.4(3) . .
C11 C9 C10 114.6(3) . .
C11 C9 C8 110.4(3) . .
C10 C9 C8 117.2(3) . .
C11 C9 H9 104.4 . .
C10 C9 H9 104.4 . .
C8 C9 H9 104.4 . .
C25 C10 C1 107.1(3) . .
C25 C10 C5 114.4(3) . .
C1 C10 C5 107.7(3) . .
C25 C10 C9 111.8(3) . .
C1 C10 C9 108.5(3) . .
C5 C10 C9 107.2(3) . .
C12 C11 C9 112.6(3) . .
C12 C11 H11A 109.1 . .
C9 C11 H11A 109.1 . .
C12 C11 H11B 109.1 . .
C9 C11 H11B 109.1 . .
H11A C11 H11B 107.8 . .
C11 C12 C13 111.5(3) . .
C11 C12 H12A 109.3 . .
C13 C12 H12A 109.3 . .
C11 C12 H12B 109.3 . .
C13 C12 H12B 109.3 . .
H12A C12 H12B 108.0 . .
C12 C13 C18 114.2(3) . .
C12 C13 C14 110.5(3) . .
C18 C13 C14 116.9(3) . .
C12 C13 H13 104.6 . .
C18 C13 H13 104.6 . .
C14 C13 H13 104.6 . .
C27 C14 C15 107.3(3) . .
C27 C14 C13 111.9(3) . .
C15 C14 C13 109.1(3) . .
C27 C14 C8 110.5(3) . .
C15 C14 C8 110.9(3) . .
C13 C14 C8 107.2(2) . .
C16 C15 C14 114.0(3) . .
C16 C15 H15A 108.8 . .
C14 C15 H15A 108.8 . .
C16 C15 H15B 108.8 . .
C14 C15 H15B 108.8 . .
H15A C15 H15B 107.7 . .
C17 C16 C15 108.4(3) . .
C17 C16 H16A 110.0 . .
C15 C16 H16A 110.0 . .
C17 C16 H16B 110.0 . .
C15 C16 H16B 110.0 . .
H16A C16 H16B 108.4 . .
C16 C17 C18 113.3(3) . .
C16 C17 C20 126.0(3) . .
C18 C17 C20 100.3(3) . .
C16 C17 H17 105.2 . .
C18 C17 H17 105.2 . .
C20 C17 H17 105.2 . .
C17 C18 C28 108.5(3) . .
C17 C18 C19 101.0(3) . .
C28 C18 C19 107.8(3) . .
C17 C18 C13 110.1(3) . .
C28 C18 C13 115.4(3) . .
C19 C18 C13 113.1(3) . .
C18 C19 C21 105.2(3) . .
C18 C19 H19A 110.7 . .
C21 C19 H19A 110.7 . .
C18 C19 H19B 110.7 . .
C21 C19 H19B 110.7 . .
H19A C19 H19B 108.8 . .
C22 C20 C17 113.7(3) . .
C22 C20 C21 111.0(3) . .
C17 C20 C21 99.1(3) . .
C22 C20 H20 110.9 . .
C17 C20 H20 110.9 . .
C21 C20 H20 110.9 . .
C19 C21 C20 105.2(3) . .
C19 C21 H21A 110.7 . .
C20 C21 H21A 110.7 . .
C19 C21 H21B 110.7 . .
C20 C21 H21B 110.7 . .
H21A C21 H21B 108.8 . .
O1 C22 C30 104.3(3) . .
O1 C22 C20 108.5(3) . .
C30 C22 C20 111.4(3) . .
O1 C22 C29 111.2(3) . .
C30 C22 C29 106.8(3) . .
C20 C22 C29 114.2(3) . .
C4 C23 H23A 109.5 . .
C4 C23 H23B 109.5 . .
H23A C23 H23B 109.5 . .
C4 C23 H23C 109.5 . .
H23A C23 H23C 109.5 . .
H23B C23 H23C 109.5 . .
C4 C24 H24A 109.5 . .
C4 C24 H24B 109.5 . .
H24A C24 H24B 109.5 . .
C4 C24 H24C 109.5 . .
H24A C24 H24C 109.5 . .
H24B C24 H24C 109.5 . .
C10 C25 H25A 109.5 . .
C10 C25 H25B 109.5 . .
H25A C25 H25B 109.5 . .
C10 C25 H25C 109.5 . .
H25A C25 H25C 109.5 . .
H25B C25 H25C 109.5 . .
C8 C26 H26A 109.5 . .
C8 C26 H26B 109.5 . .
H26A C26 H26B 109.5 . .
C8 C26 H26C 109.5 . .
H26A C26 H26C 109.5 . .
H26B C26 H26C 109.5 . .
C14 C27 H27A 109.5 . .
C14 C27 H27B 109.5 . .
H27A C27 H27B 109.5 . .
C14 C27 H27C 109.5 . .
H27A C27 H27C 109.5 . .
H27B C27 H27C 109.5 . .
O1 C28 C18 112.9(3) . .
O1 C28 H28A 109.0 . .
C18 C28 H28A 109.0 . .
O1 C28 H28B 109.0 . .
C18 C28 H28B 109.0 . .
H28A C28 H28B 107.8 . .
C22 C29 H29A 109.5 . .
C22 C29 H29B 109.5 . .
H29A C29 H29B 109.5 . .
C22 C29 H29C 109.5 . .
H29A C29 H29C 109.5 . .
H29B C29 H29C 109.5 . .
C22 C30 H30A 109.5 . .
C22 C30 H30B 109.5 . .
H30A C30 H30B 109.5 . .
C22 C30 H30C 109.5 . .
H30A C30 H30C 109.5 . .
H30B C30 H30C 109.5 . .
C28 O1 C22 114.3(3) . .

loop_
_geom_bond_atom_site_label_1
_geom_bond_atom_site_label_2
_geom_bond_distance
_geom_bond_site_symmetry_2
C1 C2 1.521(5) .
C1 C10 1.543(5) .
C1 H1A 0.9700 .
C1 H1B 0.9700 .
C2 C3 1.518(5) .
C2 H2A 0.9700 .
C2 H2B 0.9700 .
C3 C4 1.539(5) .
C3 H3A 0.9700 .
C3 H3B 0.9700 .
C4 C23 1.534(5) .
C4 C24 1.542(5) .
C4 C5 1.549(5) .
C5 C6 1.518(5) .
C5 C10 1.549(5) .
C5 H5 0.9800 .
C6 C7 1.529(5) .
C6 H6A 0.9700 .
C6 H6B 0.9700 .
C7 C8 1.542(5) .
C7 H7A 0.9700 .
C7 H7B 0.9700 .
C8 C26 1.557(5) .
C8 C9 1.565(4) .
C8 C14 1.591(4) .
C9 C11 1.534(5) .
C9 C10 1.565(5) .
C9 H9 0.9800 .
C10 C25 1.540(5) .
C11 C12 1.523(5) .
C11 H11A 0.9700 .
C11 H11B 0.9700 .
C12 C13 1.525(4) .
C12 H12A 0.9700 .
C12 H12B 0.9700 .
C13 C18 1.545(4) .
C13 C14 1.558(4) .
C13 H13 0.9800 .
C14 C27 1.546(5) .
C14 C15 1.549(4) .
C15 C16 1.528(5) .
C15 H15A 0.9700 .
C15 H15B 0.9700 .
C16 C17 1.516(5) .
C16 H16A 0.9700 .
C16 H16B 0.9700 .
C17 C18 1.529(4) .
C17 C20 1.538(5) .
C17 H17 0.9800 .
C18 C28 1.531(5) .
C18 C19 1.541(5) .
C19 C21 1.543(5) .
C19 H19A 0.9700 .
C19 H19B 0.9700 .
C20 C22 1.528(5) .
C20 C21 1.546(5) .
C20 H20 0.9800 .
C21 H21A 0.9700 .
C21 H21B 0.9700 .
C22 O1 1.441(4) .
C22 C30 1.524(5) .
C22 C29 1.533(5) .
C23 H23A 0.9600 .
C23 H23B 0.9600 .
C23 H23C 0.9600 .
C24 H24A 0.9600 .
C24 H24B 0.9600 .
C24 H24C 0.9600 .
C25 H25A 0.9600 .
C25 H25B 0.9600 .
C25 H25C 0.9600 .
C26 H26A 0.9600 .
C26 H26B 0.9600 .
C26 H26C 0.9600 .
C27 H27A 0.9600 .
C27 H27B 0.9600 .
C27 H27C 0.9600 .
C28 O1 1.429(4) .
C28 H28A 0.9700 .
C28 H28B 0.9700 .
C29 H29A 0.9600 .
C29 H29B 0.9600 .
C29 H29C 0.9600 .
C30 H30A 0.9600 .
C30 H30B 0.9600 .
C30 H30C 0.9600 .
